data_4302520
loop_
_publ_author_name
'Deguang Huang'
'Liang Deng'
'Jibin Sun'
'R. H. Holm'

_publ_section_title
;
Cleavage of Ni-(\m2-S)-Ni Bridges in Dinuclear Nickel(II) Dithiolate Pincer
Complexes and Related Reactions
;
_journal_name_full 'Inorganic Chemistry'
_journal_page_first 6159
_journal_page_last 6166
_journal_paper_doi 10.1021/ic900494u
_journal_volume 48
_journal_year 2009
_chemical_formula_moiety 'C30 H30 N6 Ni3 O9 S6, C3 H7 N O'
_chemical_formula_sum 'C33 H37 N7 Ni3 O10 S6'
_chemical_formula_weight 1060.19
_chemical_name_common {[Ni(pdtc)]2[Ni(pdtc)(DMF)3]}.DMF
_space_group_IT_number 14
_symmetry_cell_setting monoclinic
_symmetry_space_group_name_Hall '-P 2ybc'
_symmetry_space_group_name_H-M 'P 1 21/c 1'
_atom_sites_solution_hydrogens geom
_atom_sites_solution_primary direct
_atom_sites_solution_secondary difmap
_audit_creation_method SHELXL-97
_cell_angle_alpha 90.00
_cell_angle_beta 96.9120(10)
_cell_angle_gamma 90.00
_cell_formula_units_Z 8
_cell_length_a 46.973(4)
_cell_length_b 12.4049(10)
_cell_length_c 15.3375(12)
_cell_measurement_reflns_used 11722
_cell_measurement_temperature 193(2)
_cell_measurement_theta_max 25.13
_cell_measurement_theta_min 2.19
_cell_volume 8872.1(13)
_computing_cell_refinement 'SAINT V7.34A (Bruker AXS, 2006)'
_computing_data_collection 'SMART V5.632 (Bruker AXS, 2001)'
_computing_data_reduction
;
SAINT V7.34A (Bruker AXS, 2006), SADABS (Bruker AXS, 2004)              
;
_computing_molecular_graphics 'SHELXTL v6.12 (Bruker AXS, 2001b)'
_computing_publication_material 'SHELXTL v6.12 (Bruker AXS, 2001b)'
_computing_structure_refinement 'SHELXTL v6.12 (Bruker AXS, 2001b)'
_computing_structure_solution 'SHELXTL v6.12 (Bruker AXS, 2001b)'
_diffrn_ambient_temperature 193(2)
_diffrn_measured_fraction_theta_full 0.998
_diffrn_measured_fraction_theta_max 0.998
_diffrn_measurement_device_type 'Bruker APEX CCD'
_diffrn_measurement_method '\w scans, 0.3 degree'
_diffrn_radiation_monochromator graphite
_diffrn_radiation_source 'fine-focus sealed tube'
_diffrn_radiation_type MoK\a
_diffrn_radiation_wavelength 0.71073
_diffrn_reflns_av_R_equivalents 0.0383
_diffrn_reflns_av_sigmaI/netI 0.0398
_diffrn_reflns_limit_h_max 61
_diffrn_reflns_limit_h_min -55
_diffrn_reflns_limit_k_max 16
_diffrn_reflns_limit_k_min -15
_diffrn_reflns_limit_l_max 19
_diffrn_reflns_limit_l_min -19
_diffrn_reflns_number 71292
_diffrn_reflns_theta_full 27.50
_diffrn_reflns_theta_max 27.52
_diffrn_reflns_theta_min 1.31
_diffrn_standards_decay_% 0
_diffrn_standards_number 0
_exptl_absorpt_coefficient_mu 1.602
_exptl_absorpt_correction_T_max 0.8310
_exptl_absorpt_correction_T_min 0.7095
_exptl_absorpt_correction_type multi-scan
_exptl_absorpt_process_details 'SADABS (Bruker AXS, 2004)'
_exptl_crystal_colour red
_exptl_crystal_density_diffrn 1.587
_exptl_crystal_density_method 'not measured'
_exptl_crystal_description block
_exptl_crystal_F_000 4352
_exptl_crystal_size_max 0.23
_exptl_crystal_size_mid 0.13
_exptl_crystal_size_min 0.12
_refine_diff_density_max 1.754
_refine_diff_density_min -0.775
_refine_diff_density_rms 0.136
_refine_ls_extinction_method none
_refine_ls_goodness_of_fit_ref 1.083
_refine_ls_hydrogen_treatment constr
_refine_ls_matrix_type full
_refine_ls_number_parameters 1171
_refine_ls_number_reflns 20365
_refine_ls_number_restraints 366
_refine_ls_restrained_S_all 1.077
_refine_ls_R_factor_all 0.1067
_refine_ls_R_factor_gt 0.0790
_refine_ls_shift/su_max 0.001
_refine_ls_shift/su_mean 0.000
_refine_ls_structure_factor_coef Fsqd
_refine_ls_weighting_details 'calc w=1/[\s^2^(Fo^2^)+(0.0984P)^2^+24.5373P] where P=(Fo^2^+2Fc^2^)/3'
_refine_ls_weighting_scheme calc
_refine_ls_wR_factor_gt 0.2053
_refine_ls_wR_factor_ref 0.2231
_reflns_number_gt 14330
_reflns_number_total 20365
_reflns_threshold_expression >2sigma(I)
_cod_data_source_file ic900494u_si_001_03.cif
_cod_data_source_block compound6
_cod_depositor_comments
;
The following automatic conversions were performed:
'_symmetry_cell_setting' value 'Monoclinic' changed to 'monoclinic'
according to '/home/saulius/struct/CIF-dictionaries/cif_core.dic'
dictionary named 'cif_core.dic' version 2.4.1 from 2010-06-29.

Automatic conversion script
Id: cif_fix_enum 1527 2010-12-29 10:47:43Z saulius 
;
_cod_original_cell_volume 8872.1(12)
_cod_database_code 4302520

loop_
_symmetry_equiv_pos_as_xyz
'x, y, z'
'-x, y+1/2, -z+1/2'
'-x, -y, -z'
'x, -y-1/2, z-1/2'

loop_
_atom_site_label
_atom_site_type_symbol
_atom_site_fract_x
_atom_site_fract_y
_atom_site_fract_z
_atom_site_U_iso_or_equiv
_atom_site_adp_type
_atom_site_occupancy
_atom_site_symmetry_multiplicity
_atom_site_calc_flag
_atom_site_refinement_flags
_atom_site_disorder_assembly
_atom_site_disorder_group
Ni1 Ni 0.463293(14) 0.09717(5) 0.02011(4) 0.03557(16) Uani 1 1 d . . .
Ni2 Ni 0.371487(14) 0.32098(6) 0.04986(4) 0.03743(17) Uani 1 1 d . . .
Ni3 Ni 0.289697(16) 0.57476(6) 0.17156(5) 0.0473(2) Uani 1 1 d . . .
S1 S 0.44391(4) -0.06229(12) 0.01553(10) 0.0518(4) Uani 1 1 d . . .
S2 S 0.48194(4) 0.25712(13) 0.01699(10) 0.0508(4) Uani 1 1 d . . .
S3 S 0.45156(3) 0.12935(12) 0.15216(9) 0.0432(3) Uani 1 1 d . . .
S4 S 0.32990(3) 0.52369(14) 0.24748(10) 0.0553(4) Uani 1 1 d . . .
S5 S 0.27329(4) 0.41171(15) 0.16326(14) 0.0673(5) Uani 1 1 d . . .
S6 S 0.30399(4) 0.74268(15) 0.17824(13) 0.0680(5) Uani 1 1 d . . .
O1 O 0.44362(14) -0.1870(4) -0.1239(4) 0.0822(16) Uani 1 1 d . . .
O2 O 0.50457(11) 0.3287(4) -0.1199(3) 0.0680(13) Uani 1 1 d . . .
O3 O 0.40922(8) 0.2233(3) 0.0532(2) 0.0401(8) Uani 1 1 d . . .
O4 O 0.34132(8) 0.4220(3) 0.1054(2) 0.0448(9) Uani 1 1 d . . .
O5 O 0.22218(13) 0.3660(5) 0.0820(5) 0.099(2) Uani 1 1 d . . .
O6 O 0.27009(17) 0.8997(4) 0.1131(5) 0.109(2) Uani 1 1 d . . .
O7 O 0.34990(9) 0.1796(4) 0.0612(3) 0.0551(11) Uani 1 1 d . . .
O8 O 0.35430(10) 0.3162(4) -0.0770(2) 0.0602(12) Uani 1 1 d . . .
O9 O 0.39483(9) 0.4550(3) 0.0310(3) 0.0504(10) Uani 1 1 d . . .
N1 N 0.47410(9) 0.0726(4) -0.0940(3) 0.0382(10) Uani 1 1 d . . .
N2 N 0.38653(8) 0.3214(4) 0.1759(3) 0.0350(9) Uani 1 1 d . . .
N3 N 0.25417(10) 0.6214(4) 0.1113(3) 0.0475(12) Uani 1 1 d . . .
N4 N 0.31816(12) 0.0618(5) -0.0076(3) 0.0578(14) Uani 1 1 d . . .
N5 N 0.32920(12) 0.3857(5) -0.1983(3) 0.0567(14) Uani 1 1 d . . .
N6 N 0.43281(12) 0.5382(4) -0.0172(4) 0.0573(13) Uani 1 1 d . . .
C1 C 0.45094(14) -0.1012(5) -0.0886(4) 0.0522(15) Uani 1 1 d . . .
C2 C 0.46712(12) -0.0214(5) -0.1356(4) 0.0446(13) Uani 1 1 d . . .
C3 C 0.47436(15) -0.0405(6) -0.2198(4) 0.0605(17) Uani 1 1 d . . .
H3 H 0.4697 -0.1074 -0.2481 0.073 Uiso 1 1 calc R . .
C4 C 0.48824(15) 0.0380(6) -0.2617(4) 0.0619(18) Uani 1 1 d . . .
H4 H 0.4931 0.0260 -0.3193 0.074 Uiso 1 1 calc R . .
C5 C 0.49513(14) 0.1343(5) -0.2196(4) 0.0545(15) Uani 1 1 d . . .
H5 H 0.5046 0.1897 -0.2476 0.065 Uiso 1 1 calc R . .
C6 C 0.48778(12) 0.1486(5) -0.1343(4) 0.0425(12) Uani 1 1 d . . .
C7 C 0.49336(13) 0.2533(5) -0.0867(4) 0.0467(13) Uani 1 1 d . . .
C8 C 0.42138(11) 0.2066(4) 0.1285(3) 0.0352(11) Uani 1 1 d . . .
C9 C 0.40955(10) 0.2627(4) 0.2036(3) 0.0337(10) Uani 1 1 d . . .
C10 C 0.42088(11) 0.2605(5) 0.2919(3) 0.0392(11) Uani 1 1 d . . .
H10 H 0.4372 0.2177 0.3115 0.047 Uiso 1 1 calc R . .
C11 C 0.40759(12) 0.3232(5) 0.3501(3) 0.0445(13) Uani 1 1 d . . .
H11 H 0.4148 0.3235 0.4107 0.053 Uiso 1 1 calc R . .
C12 C 0.38384(12) 0.3852(5) 0.3205(3) 0.0439(13) Uani 1 1 d . . .
H12 H 0.3747 0.4286 0.3599 0.053 Uiso 1 1 calc R . .
C13 C 0.37375(11) 0.3820(4) 0.2309(3) 0.0379(11) Uani 1 1 d . . .
C14 C 0.34762(11) 0.4395(5) 0.1845(3) 0.0413(12) Uani 1 1 d . . .
C15 C 0.24002(15) 0.4349(7) 0.1041(5) 0.0660(19) Uani 1 1 d . . .
C16 C 0.23386(13) 0.5504(6) 0.0823(4) 0.0554(16) Uani 1 1 d . . .
C17 C 0.20819(15) 0.5810(7) 0.0328(4) 0.068(2) Uani 1 1 d . . .
H17 H 0.1942 0.5288 0.0119 0.081 Uiso 1 1 calc R . .
C18 C 0.20379(18) 0.6882(9) 0.0153(5) 0.086(3) Uani 1 1 d . . .
H18 H 0.1866 0.7115 -0.0186 0.103 Uiso 1 1 calc R . .
C19 C 0.22433(19) 0.7622(7) 0.0473(5) 0.082(2) Uani 1 1 d . . .
H19 H 0.2211 0.8370 0.0373 0.099 Uiso 1 1 calc R . .
C20 C 0.24996(16) 0.7269(6) 0.0943(4) 0.0613(18) Uani 1 1 d . . .
C21 C 0.27308(19) 0.8030(6) 0.1256(5) 0.074(2) Uani 1 1 d . . .
C22 C 0.32654(14) 0.1597(6) 0.0194(4) 0.0552(16) Uani 1 1 d . . .
H22 H 0.3137 0.2180 0.0055 0.066 Uiso 1 1 calc R . .
C23 C 0.33670(16) -0.0319(6) 0.0078(5) 0.0667(18) Uani 1 1 d . . .
H23A H 0.3555 -0.0093 0.0365 0.100 Uiso 1 1 calc R . .
H23B H 0.3390 -0.0665 -0.0484 0.100 Uiso 1 1 calc R . .
H23C H 0.3281 -0.0832 0.0456 0.100 Uiso 1 1 calc R . .
C24 C 0.29014(15) 0.0451(7) -0.0586(5) 0.076(2) Uani 1 1 d . . .
H24A H 0.2802 0.1145 -0.0677 0.114 Uiso 1 1 calc R . .
H24B H 0.2787 -0.0036 -0.0266 0.114 Uiso 1 1 calc R . .
H24C H 0.2927 0.0134 -0.1156 0.114 Uiso 1 1 calc R . .
C25 C 0.34676(15) 0.3895(6) -0.1229(4) 0.0588(17) Uani 1 1 d . . .
H25 H 0.3539 0.4585 -0.1044 0.071 Uiso 1 1 calc R . .
C26 C 0.31462(18) 0.2882(7) -0.2313(5) 0.079(2) Uani 1 1 d . . .
H26A H 0.3170 0.2323 -0.1858 0.118 Uiso 1 1 calc R . .
H26B H 0.3228 0.2632 -0.2835 0.118 Uiso 1 1 calc R . .
H26C H 0.2942 0.3033 -0.2467 0.118 Uiso 1 1 calc R . .
C27 C 0.3224(2) 0.4803(7) -0.2523(5) 0.095(3) Uani 1 1 d . . .
H27A H 0.3280 0.5452 -0.2181 0.142 Uiso 1 1 calc R . .
H27B H 0.3018 0.4822 -0.2715 0.142 Uiso 1 1 calc R . .
H27C H 0.3329 0.4774 -0.3038 0.142 Uiso 1 1 calc R . .
C28 C 0.41506(13) 0.4564(5) -0.0138(4) 0.0504(14) Uani 1 1 d . . .
H28 H 0.4180 0.3944 -0.0481 0.060 Uiso 1 1 calc R . .
C29 C 0.42832(19) 0.6339(7) 0.0352(6) 0.086(3) Uani 1 1 d . . .
H29A H 0.4084 0.6352 0.0486 0.129 Uiso 1 1 calc R . .
H29B H 0.4321 0.6987 0.0019 0.129 Uiso 1 1 calc R . .
H29C H 0.4414 0.6318 0.0900 0.129 Uiso 1 1 calc R . .
C30 C 0.45583(16) 0.5380(6) -0.0723(6) 0.078(2) Uani 1 1 d . . .
H30A H 0.4558 0.4693 -0.1039 0.117 Uiso 1 1 calc R . .
H30B H 0.4742 0.5470 -0.0355 0.117 Uiso 1 1 calc R . .
H30C H 0.4530 0.5974 -0.1145 0.117 Uiso 1 1 calc R . .
Ni4 Ni 0.216300(17) 0.53951(8) -0.19371(5) 0.0555(2) Uani 1 1 d . . .
Ni5 Ni 0.129666(14) 0.33775(6) -0.05767(4) 0.03733(17) Uani 1 1 d . A .
Ni6 Ni 0.037634(15) 0.10684(6) -0.01775(4) 0.04132(18) Uani 1 1 d . . .
S7 S 0.22754(5) 0.37351(19) -0.16257(18) 0.0870(7) Uani 1 1 d . . .
S8 S 0.20725(4) 0.70684(19) -0.22444(15) 0.0795(6) Uani 1 1 d . . .
S9 S 0.17627(4) 0.48956(18) -0.27028(11) 0.0677(5) Uani 1 1 d . . .
S10 S 0.05071(3) 0.13200(13) -0.14901(9) 0.0496(4) Uani 1 1 d . . .
S11 S 0.05361(4) -0.05703(13) -0.01171(12) 0.0631(4) Uani 1 1 d . . .
S12 S 0.02172(4) 0.27104(14) -0.01629(10) 0.0564(4) Uani 1 1 d . . .
O10 O 0.27587(13) 0.3220(5) -0.0663(5) 0.100(2) Uani 1 1 d . . .
O11 O 0.24354(15) 0.8614(5) -0.1696(5) 0.111(2) Uani 1 1 d . . .
O12 O 0.16005(8) 0.4294(3) -0.1191(2) 0.0456(9) Uani 1 1 d . . .
O13 O 0.09251(8) 0.2364(3) -0.0552(2) 0.0419(8) Uani 1 1 d . . .
O14 O 0.04969(17) -0.1801(4) 0.1263(4) 0.104(2) Uani 1 1 d . . .
O15 O -0.00117(12) 0.3493(4) 0.1180(3) 0.0743(14) Uani 1 1 d . . .
N7 N 0.25234(11) 0.5821(5) -0.1345(3) 0.0529(13) Uani 1 1 d . . .
N8 N 0.11565(10) 0.3195(4) -0.1844(3) 0.0401(10) Uani 1 1 d . . .
N9 N 0.02527(10) 0.0871(4) 0.0955(3) 0.0450(11) Uani 1 1 d . . .
C31 C 0.26061(17) 0.3928(7) -0.1020(5) 0.071(2) Uani 1 1 d . . .
C32 C 0.27023(13) 0.5071(6) -0.0949(4) 0.0573(17) Uani 1 1 d . . .
C33 C 0.29624(14) 0.5367(7) -0.0483(4) 0.066(2) Uani 1 1 d . . .
H33 H 0.3082 0.4835 -0.0183 0.079 Uiso 1 1 calc R . .
C34 C 0.30450(17) 0.6411(8) -0.0457(5) 0.079(2) Uani 1 1 d . . .
H34 H 0.3225 0.6614 -0.0155 0.095 Uiso 1 1 calc R . .
C35 C 0.28623(17) 0.7186(8) -0.0878(5) 0.080(2) Uani 1 1 d . . .
H35 H 0.2915 0.7925 -0.0868 0.096 Uiso 1 1 calc R . .
C36 C 0.26003(15) 0.6847(7) -0.1314(4) 0.0635(18) Uani 1 1 d . . .
C37 C 0.23901(17) 0.7638(8) -0.1734(6) 0.081(2) Uani 1 1 d . . .
C38 C 0.15525(12) 0.4298(5) -0.2003(4) 0.0473(13) Uani 1 1 d . . .
C39 C 0.12897(12) 0.3721(5) -0.2430(3) 0.0443(13) Uani 1 1 d . . .
C40 C 0.11851(13) 0.3681(6) -0.3317(3) 0.0553(16) Uani 1 1 d . . .
H40 H 0.1278 0.4066 -0.3738 0.066 Uiso 1 1 calc R . .
C41 C 0.09434(14) 0.3067(6) -0.3573(3) 0.0566(17) Uani 1 1 d . . .
H41 H 0.0869 0.3026 -0.4176 0.068 Uiso 1 1 calc R . .
C42 C 0.08086(13) 0.2511(5) -0.2954(3) 0.0500(14) Uani 1 1 d . . .
H42 H 0.0644 0.2081 -0.3122 0.060 Uiso 1 1 calc R . .
C43 C 0.09234(11) 0.2604(5) -0.2082(3) 0.0399(12) Uani 1 1 d . . .
C44 C 0.08036(11) 0.2122(5) -0.1297(3) 0.0402(12) Uani 1 1 d . . .
C45 C 0.04439(19) -0.0922(5) 0.0912(5) 0.071(2) Uani 1 1 d . . .
C46 C 0.02986(15) -0.0083(5) 0.1373(4) 0.0553(16) Uani 1 1 d . . .
C47 C 0.02139(19) -0.0233(6) 0.2201(5) 0.075(2) Uani 1 1 d . . .
H47 H 0.0244 -0.0909 0.2489 0.090 Uiso 1 1 calc R . .
C48 C 0.00876(19) 0.0588(7) 0.2599(5) 0.076(2) Uani 1 1 d . . .
H48 H 0.0031 0.0488 0.3167 0.091 Uiso 1 1 calc R . .
C49 C 0.00423(16) 0.1554(6) 0.2183(4) 0.0655(19) Uani 1 1 d . . .
H49 H -0.0044 0.2137 0.2456 0.079 Uiso 1 1 calc R . .
C50 C 0.01261(13) 0.1664(5) 0.1344(4) 0.0473(13) Uani 1 1 d . . .
C51 C 0.00925(13) 0.2712(5) 0.0855(4) 0.0530(15) Uani 1 1 d . . .
O16 O 0.15327(9) 0.2016(3) -0.0531(3) 0.0522(10) Uani 1 1 d DU A .
N10 N 0.1924(4) 0.1054(14) 0.0001(10) 0.066(4) Uani 0.67 1 d PDU A 1
C52 C 0.17809(15) 0.1962(6) -0.0256(5) 0.0649(18) Uani 1 1 d DU . .
H52 H 0.1887 0.2617 -0.0216 0.078 Uiso 0.67 1 calc PR A 1
H52' H 0.1880 0.2586 -0.0024 0.078 Uiso 0.33 1 d PR A 2
C53 C 0.1779(2) 0.0028(6) -0.0192(6) 0.086(3) Uani 1 1 d DU . .
H53A H 0.1586 0.0163 -0.0492 0.129 Uiso 0.67 1 d PR A 1
H53B H 0.1765 -0.0375 0.0350 0.129 Uiso 0.67 1 d PR A 1
H53C H 0.1889 -0.0394 -0.0577 0.129 Uiso 0.67 1 d PR A 1
H53D H 0.1571 0.0144 -0.0261 0.129 Uiso 0.33 1 d PR A 2
H53E H 0.1828 -0.0461 -0.0653 0.129 Uiso 0.33 1 d PR A 2
H53F H 0.1839 -0.0291 0.0385 0.129 Uiso 0.33 1 d PR A 2
C54 C 0.2217(3) 0.1030(16) 0.0482(10) 0.104(5) Uani 0.67 1 d PDU A 1
H54A H 0.2277 0.1764 0.0656 0.155 Uiso 0.67 1 calc PR A 1
H54B H 0.2351 0.0730 0.0101 0.155 Uiso 0.67 1 calc PR A 1
H54C H 0.2218 0.0579 0.1007 0.155 Uiso 0.67 1 calc PR A 1
N10' N 0.1930(7) 0.105(3) -0.028(2) 0.077(9) Uani 0.33 1 d PDU A 2
C54' C 0.2235(5) 0.099(3) -0.013(2) 0.097(8) Uani 0.33 1 d PDU A 2
H54D H 0.2310 0.1632 0.0192 0.146 Uiso 0.33 1 calc PR A 2
H54E H 0.2313 0.0966 -0.0700 0.146 Uiso 0.33 1 calc PR A 2
H54F H 0.2294 0.0344 0.0206 0.146 Uiso 0.33 1 calc PR A 2
O17 O 0.14348(10) 0.3588(4) 0.0706(3) 0.0589(12) Uani 1 1 d DU . .
N11 N 0.1676(3) 0.4444(10) 0.1829(7) 0.072(4) Uani 0.72 1 d PDU B 1
C55 C 0.15177(19) 0.4370(8) 0.1067(5) 0.0497(19) Uani 0.72 1 d PDU B 1
H55 H 0.1465 0.5031 0.0778 0.060 Uiso 0.72 1 calc PR B 1
C56 C 0.1778(3) 0.3462(12) 0.2313(8) 0.095(4) Uani 0.72 1 d PDU B 1
H56A H 0.1769 0.2850 0.1906 0.142 Uiso 0.72 1 calc PR B 1
H56B H 0.1656 0.3316 0.2774 0.142 Uiso 0.72 1 calc PR B 1
H56C H 0.1976 0.3568 0.2580 0.142 Uiso 0.72 1 calc PR B 1
C57 C 0.1758(3) 0.5468(10) 0.2236(7) 0.097(4) Uani 0.72 1 d PDU B 1
H57A H 0.1676 0.6055 0.1858 0.146 Uiso 0.72 1 calc PR B 1
H57B H 0.1967 0.5530 0.2317 0.146 Uiso 0.72 1 calc PR B 1
H57C H 0.1685 0.5512 0.2808 0.146 Uiso 0.72 1 calc PR B 1
N11' N 0.1692(8) 0.401(3) 0.1968(19) 0.068(7) Uani 0.28 1 d PDU B 2
C55' C 0.1615(5) 0.354(2) 0.1213(13) 0.051(5) Uani 0.28 1 d PDU B 2
H55' H 0.1753 0.3028 0.1075 0.062 Uiso 0.28 1 calc PR B 2
C56' C 0.1495(9) 0.485(3) 0.225(3) 0.123(10) Uani 0.28 1 d PDU B 2
H56D H 0.1297 0.4668 0.2026 0.184 Uiso 0.28 1 calc PR B 2
H56E H 0.1544 0.5553 0.2004 0.184 Uiso 0.28 1 calc PR B 2
H56F H 0.1516 0.4895 0.2888 0.184 Uiso 0.28 1 calc PR B 2
C57' C 0.1938(7) 0.366(3) 0.2567(16) 0.094(10) Uani 0.28 1 d PDU B 2
H57D H 0.2036 0.3075 0.2295 0.141 Uiso 0.28 1 calc PR B 2
H57E H 0.1873 0.3404 0.3114 0.141 Uiso 0.28 1 calc PR B 2
H57F H 0.2070 0.4267 0.2694 0.141 Uiso 0.28 1 calc PR B 2
O18 O 0.10430(9) 0.4706(3) -0.0530(3) 0.0527(10) Uani 1 1 d DU . .
N12 N 0.06847(11) 0.5558(4) 0.0054(4) 0.0653(15) Uani 1 1 d DU . .
C58 C 0.08559(12) 0.4735(5) -0.0032(4) 0.0536(15) Uani 1 1 d DU B .
H58 H 0.0833 0.4115 0.0317 0.064 Uiso 1 1 calc R . .
C59 C 0.0707(2) 0.6502(6) -0.0491(7) 0.112(4) Uani 1 1 d DU B .
H59A H 0.0900 0.6544 -0.0667 0.168 Uiso 1 1 calc R . .
H59B H 0.0668 0.7151 -0.0159 0.168 Uiso 1 1 calc R . .
H59C H 0.0566 0.6451 -0.1016 0.168 Uiso 1 1 calc R . .
C60 C 0.04597(15) 0.5520(6) 0.0632(5) 0.075(2) Uani 1 1 d DU B .
H60A H 0.0474 0.4842 0.0963 0.113 Uiso 1 1 calc R . .
H60B H 0.0272 0.5564 0.0280 0.113 Uiso 1 1 calc R . .
H60C H 0.0483 0.6129 0.1042 0.113 Uiso 1 1 calc R . .
O19 O 0.3941(3) -0.5115(10) -0.2054(8) 0.202(5) Uani 1 1 d DU . .
N13 N 0.38855(19) -0.3320(8) -0.2470(6) 0.104(3) Uani 1 1 d DU . .
C61 C 0.3979(3) -0.4323(12) -0.2592(9) 0.137(5) Uani 1 1 d DU . .
H61 H 0.4076 -0.4464 -0.3089 0.164 Uiso 1 1 calc R . .
C62 C 0.3770(2) -0.3054(10) -0.1666(8) 0.136(5) Uani 1 1 d DU . .
H62A H 0.3728 -0.3719 -0.1361 0.205 Uiso 1 1 calc R . .
H62B H 0.3593 -0.2637 -0.1804 0.205 Uiso 1 1 calc R . .
H62C H 0.3910 -0.2626 -0.1288 0.205 Uiso 1 1 calc R . .
C63 C 0.3928(3) -0.2593(13) -0.3177(10) 0.181(7) Uani 1 1 d DU . .
H63A H 0.3855 -0.2927 -0.3740 0.271 Uiso 1 1 calc R . .
H63B H 0.4133 -0.2438 -0.3167 0.271 Uiso 1 1 calc R . .
H63C H 0.3823 -0.1920 -0.3106 0.271 Uiso 1 1 calc R . .
O20 O 0.1394(4) 0.7088(17) 0.4672(19) 0.260(7) Uani 0.60 1 d PDU C 1
N14 N 0.1123(4) 0.708(2) 0.3216(18) 0.259(7) Uani 0.60 1 d PDU C 1
C64 C 0.1217(6) 0.672(2) 0.4022(18) 0.259(7) Uani 0.60 1 d PDU C 1
H64 H 0.1138 0.6039 0.4146 0.311 Uiso 0.60 1 calc PR C 1
C65 C 0.1211(5) 0.791(2) 0.266(3) 0.260(7) Uani 0.60 1 d PDU C 1
H65A H 0.1197 0.8614 0.2943 0.389 Uiso 0.60 1 calc PR C 1
H65B H 0.1088 0.7904 0.2098 0.389 Uiso 0.60 1 calc PR C 1
H65C H 0.1411 0.7785 0.2557 0.389 Uiso 0.60 1 calc PR C 1
C66 C 0.0919(3) 0.6406(15) 0.2683(14) 0.259(7) Uani 0.60 1 d PDU C 1
H66A H 0.0819 0.6834 0.2203 0.389 Uiso 0.60 1 calc PR C 1
H66B H 0.0779 0.6116 0.3047 0.389 Uiso 0.60 1 calc PR C 1
H66C H 0.1022 0.5810 0.2439 0.389 Uiso 0.60 1 calc PR C 1
O20' O 0.1415(5) 0.7319(15) 0.4021(15) 0.224(8) Uani 0.40 1 d PRDU C 2
N14' N 0.1184(5) 0.7104(18) 0.2587(13) 0.225(8) Uani 0.40 1 d PRDU C 2
C64' C 0.1336(4) 0.7577(18) 0.3264(13) 0.224(8) Uani 0.40 1 d PRDU C 2
H64B H 0.1398 0.8279 0.3127 0.269 Uiso 0.40 1 calc PR C 2
C65' C 0.1028(7) 0.606(3) 0.266(3) 0.225(8) Uani 0.40 1 d PDU C 2
H65D H 0.1115 0.5665 0.3182 0.337 Uiso 0.40 1 calc PR C 2
H65E H 0.1042 0.5622 0.2136 0.337 Uiso 0.40 1 calc PR C 2
H65F H 0.0826 0.6203 0.2717 0.337 Uiso 0.40 1 calc PR C 2
C66' C 0.1188(7) 0.739(4) 0.1630(19) 0.225(8) Uani 0.40 1 d PDU C 2
H66D H 0.1374 0.7713 0.1551 0.337 Uiso 0.40 1 calc PR C 2
H66E H 0.1034 0.7902 0.1446 0.337 Uiso 0.40 1 calc PR C 2
H66F H 0.1160 0.6734 0.1272 0.337 Uiso 0.40 1 calc PR C 2

loop_
_atom_site_aniso_label
_atom_site_aniso_U_11
_atom_site_aniso_U_22
_atom_site_aniso_U_33
_atom_site_aniso_U_23
_atom_site_aniso_U_13
_atom_site_aniso_U_12
Ni1 0.0363(3) 0.0368(4) 0.0338(3) 0.0015(3) 0.0051(3) 0.0008(3)
Ni2 0.0380(4) 0.0494(4) 0.0240(3) 0.0023(3) 0.0000(2) 0.0000(3)
Ni3 0.0456(4) 0.0499(4) 0.0457(4) -0.0042(3) 0.0025(3) 0.0087(3)
S1 0.0630(10) 0.0406(8) 0.0540(8) 0.0040(7) 0.0164(7) -0.0071(7)
S2 0.0611(9) 0.0465(8) 0.0465(8) -0.0073(6) 0.0132(7) -0.0151(7)
S3 0.0448(7) 0.0510(8) 0.0337(6) 0.0035(6) 0.0037(5) 0.0071(6)
S4 0.0521(9) 0.0632(10) 0.0488(8) -0.0132(7) -0.0014(7) 0.0122(8)
S5 0.0537(10) 0.0537(10) 0.0909(13) 0.0090(9) -0.0061(9) -0.0002(8)
S6 0.0776(12) 0.0554(10) 0.0668(11) -0.0062(8) -0.0085(9) -0.0004(9)
O1 0.116(5) 0.051(3) 0.081(4) -0.016(3) 0.019(3) -0.020(3)
O2 0.089(4) 0.057(3) 0.061(3) 0.006(2) 0.020(3) -0.020(3)
O3 0.0406(19) 0.051(2) 0.0282(17) 0.0029(15) 0.0011(14) 0.0026(17)
O4 0.040(2) 0.060(3) 0.0327(18) 0.0018(17) -0.0012(15) 0.0057(18)
O5 0.071(4) 0.090(4) 0.130(5) 0.015(4) -0.014(4) -0.028(3)
O6 0.156(6) 0.049(3) 0.114(5) 0.010(3) -0.021(5) 0.019(4)
O7 0.051(2) 0.061(3) 0.051(2) 0.000(2) -0.0038(19) -0.014(2)
O8 0.067(3) 0.083(3) 0.0283(19) 0.003(2) -0.0017(18) 0.022(2)
O9 0.057(2) 0.049(2) 0.045(2) 0.0062(18) 0.0072(19) -0.0042(19)
N1 0.037(2) 0.041(2) 0.037(2) 0.0009(19) 0.0047(18) 0.0059(19)
N2 0.029(2) 0.046(2) 0.030(2) -0.0020(18) 0.0033(16) -0.0039(18)
N3 0.046(3) 0.060(3) 0.037(2) -0.002(2) 0.006(2) 0.014(2)
N4 0.064(3) 0.059(3) 0.050(3) 0.000(3) 0.001(2) -0.014(3)
N5 0.064(3) 0.066(4) 0.037(2) 0.003(2) -0.008(2) 0.006(3)
N6 0.056(3) 0.046(3) 0.069(3) 0.004(3) 0.008(3) -0.010(2)
C1 0.064(4) 0.037(3) 0.056(4) -0.006(3) 0.008(3) -0.001(3)
C2 0.048(3) 0.042(3) 0.043(3) -0.005(2) 0.005(2) 0.009(3)
C3 0.074(4) 0.052(4) 0.057(4) -0.015(3) 0.016(3) 0.014(3)
C4 0.078(5) 0.066(4) 0.045(3) -0.004(3) 0.024(3) 0.018(4)
C5 0.063(4) 0.057(4) 0.046(3) 0.009(3) 0.018(3) 0.013(3)
C6 0.041(3) 0.046(3) 0.041(3) 0.001(2) 0.006(2) 0.008(2)
C7 0.050(3) 0.049(3) 0.042(3) 0.005(3) 0.007(2) -0.005(3)
C8 0.038(3) 0.041(3) 0.027(2) 0.004(2) 0.0030(19) -0.001(2)
C9 0.036(3) 0.041(3) 0.024(2) 0.0056(19) 0.0015(18) -0.004(2)
C10 0.037(3) 0.050(3) 0.029(2) 0.006(2) 0.000(2) -0.004(2)
C11 0.047(3) 0.064(4) 0.022(2) -0.001(2) 0.002(2) -0.008(3)
C12 0.043(3) 0.059(4) 0.030(2) -0.010(2) 0.007(2) -0.005(3)
C13 0.038(3) 0.043(3) 0.033(2) 0.000(2) 0.001(2) -0.002(2)
C14 0.038(3) 0.046(3) 0.040(3) 0.004(2) 0.004(2) -0.002(2)
C15 0.047(4) 0.080(5) 0.070(4) 0.003(4) 0.001(3) -0.008(4)
C16 0.046(3) 0.077(5) 0.043(3) 0.003(3) 0.007(3) 0.009(3)
C17 0.054(4) 0.098(6) 0.050(4) -0.001(4) 0.004(3) 0.012(4)
C18 0.067(5) 0.133(8) 0.056(4) 0.008(5) 0.001(4) 0.044(5)
C19 0.084(6) 0.082(6) 0.076(5) -0.011(4) -0.011(4) 0.032(5)
C20 0.073(4) 0.060(4) 0.050(3) 0.003(3) 0.003(3) 0.028(4)
C21 0.094(6) 0.062(5) 0.063(4) 0.003(4) -0.007(4) 0.015(4)
C22 0.053(4) 0.065(4) 0.048(3) 0.012(3) 0.006(3) -0.004(3)
C23 0.074(5) 0.067(5) 0.058(4) -0.003(3) 0.003(3) -0.004(4)
C24 0.057(4) 0.091(6) 0.079(5) 0.007(4) 0.002(4) -0.025(4)
C25 0.065(4) 0.071(5) 0.041(3) -0.003(3) 0.012(3) 0.005(3)
C26 0.085(5) 0.085(6) 0.063(4) -0.036(4) -0.004(4) -0.018(4)
C27 0.134(8) 0.098(7) 0.049(4) 0.026(4) 0.000(5) 0.029(6)
C28 0.053(3) 0.044(3) 0.055(3) 0.000(3) 0.012(3) -0.009(3)
C29 0.087(6) 0.065(5) 0.109(7) -0.027(5) 0.027(5) -0.022(4)
C30 0.072(5) 0.054(4) 0.117(7) 0.006(4) 0.046(5) -0.011(4)
Ni4 0.0454(4) 0.0749(6) 0.0461(4) 0.0139(4) 0.0057(3) -0.0013(4)
Ni5 0.0414(4) 0.0448(4) 0.0247(3) -0.0022(3) -0.0005(3) 0.0060(3)
Ni6 0.0431(4) 0.0404(4) 0.0401(4) -0.0028(3) 0.0035(3) 0.0003(3)
S7 0.0693(13) 0.0723(13) 0.1151(18) 0.0051(13) -0.0070(12) 0.0056(10)
S8 0.0632(11) 0.0877(14) 0.0839(13) 0.0381(12) -0.0060(10) -0.0030(10)
S9 0.0541(9) 0.1033(15) 0.0451(8) 0.0180(9) 0.0033(7) -0.0129(10)
S10 0.0498(8) 0.0586(9) 0.0400(7) -0.0100(7) 0.0034(6) -0.0055(7)
S11 0.0814(12) 0.0413(8) 0.0666(10) -0.0092(8) 0.0097(9) 0.0063(8)
S12 0.0688(10) 0.0537(9) 0.0482(8) 0.0087(7) 0.0131(7) 0.0218(8)
O10 0.084(4) 0.090(4) 0.124(5) 0.016(4) 0.003(4) 0.039(3)
O11 0.106(5) 0.079(4) 0.143(6) 0.035(4) -0.007(4) -0.016(4)
O12 0.047(2) 0.058(2) 0.0314(18) 0.0021(17) 0.0018(16) 0.0007(18)
O13 0.043(2) 0.052(2) 0.0295(17) 0.0001(16) 0.0001(15) 0.0014(17)
O14 0.163(7) 0.044(3) 0.104(5) 0.013(3) 0.011(4) 0.010(4)
O15 0.095(4) 0.070(3) 0.062(3) -0.002(2) 0.023(3) 0.027(3)
N7 0.046(3) 0.079(4) 0.036(2) 0.008(2) 0.012(2) -0.001(3)
N8 0.043(2) 0.051(3) 0.027(2) 0.0014(18) 0.0060(18) 0.006(2)
N9 0.047(3) 0.045(3) 0.042(2) -0.002(2) 0.001(2) -0.012(2)
C31 0.063(4) 0.082(6) 0.069(5) 0.005(4) 0.013(4) 0.019(4)
C32 0.046(3) 0.086(5) 0.042(3) 0.002(3) 0.011(3) 0.015(3)
C33 0.047(4) 0.106(6) 0.044(3) -0.001(4) 0.008(3) 0.016(4)
C34 0.055(4) 0.129(8) 0.052(4) -0.002(5) 0.000(3) -0.009(5)
C35 0.067(5) 0.099(6) 0.072(5) -0.001(5) 0.004(4) -0.011(5)
C36 0.058(4) 0.083(5) 0.049(4) 0.015(3) 0.006(3) -0.010(4)
C37 0.067(5) 0.085(6) 0.091(6) 0.023(5) 0.009(4) -0.010(4)
C38 0.044(3) 0.061(4) 0.037(3) 0.002(3) 0.003(2) 0.003(3)
C39 0.039(3) 0.061(4) 0.033(3) -0.001(2) 0.003(2) 0.005(3)
C40 0.051(3) 0.088(5) 0.026(2) 0.005(3) 0.004(2) 0.009(3)
C41 0.057(4) 0.089(5) 0.023(2) -0.006(3) 0.001(2) 0.008(3)
C42 0.047(3) 0.073(4) 0.029(3) -0.011(3) -0.003(2) 0.004(3)
C43 0.037(3) 0.054(3) 0.028(2) -0.008(2) 0.000(2) 0.006(2)
C44 0.043(3) 0.046(3) 0.032(2) -0.005(2) 0.005(2) 0.006(2)
C45 0.102(6) 0.038(4) 0.071(5) 0.002(3) -0.002(4) -0.005(4)
C46 0.075(4) 0.040(3) 0.050(3) 0.000(3) 0.003(3) -0.020(3)
C47 0.107(6) 0.057(4) 0.062(4) 0.009(4) 0.013(4) -0.027(4)
C48 0.107(6) 0.073(5) 0.050(4) 0.000(4) 0.020(4) -0.036(5)
C49 0.076(5) 0.070(5) 0.054(4) -0.012(3) 0.021(3) -0.020(4)
C50 0.046(3) 0.053(4) 0.043(3) -0.003(3) 0.008(2) -0.011(3)
C51 0.053(4) 0.057(4) 0.050(3) -0.005(3) 0.007(3) 0.007(3)
O16 0.055(3) 0.052(2) 0.049(2) -0.0003(19) 0.0020(19) 0.017(2)
N10 0.068(7) 0.066(7) 0.067(8) 0.007(6) 0.017(6) 0.028(5)
C52 0.051(4) 0.050(4) 0.093(5) 0.002(4) 0.005(4) 0.010(3)
C53 0.115(7) 0.068(5) 0.073(5) 0.001(4) 0.004(5) 0.029(5)
C54 0.077(9) 0.135(12) 0.100(10) 0.013(11) 0.016(9) 0.039(8)
N10' 0.068(13) 0.061(13) 0.10(2) -0.012(13) -0.011(14) 0.010(11)
C54' 0.073(14) 0.100(18) 0.12(2) 0.018(18) 0.001(17) 0.025(13)
O17 0.062(3) 0.082(3) 0.030(2) -0.006(2) -0.0033(19) -0.015(2)
N11 0.092(7) 0.089(8) 0.033(5) 0.001(5) 0.001(5) -0.041(7)
C55 0.057(5) 0.054(5) 0.039(4) 0.000(4) 0.009(4) -0.006(4)
C56 0.117(11) 0.120(11) 0.039(6) 0.018(6) -0.024(6) -0.052(9)
C57 0.136(11) 0.099(9) 0.057(6) -0.031(6) 0.013(7) -0.040(8)
N11' 0.087(14) 0.084(17) 0.029(12) 0.015(12) -0.013(11) 0.001(15)
C55' 0.053(11) 0.067(13) 0.035(9) 0.004(9) 0.009(9) 0.001(10)
C56' 0.19(2) 0.09(2) 0.090(19) -0.032(16) 0.01(2) 0.023(19)
C57' 0.091(19) 0.16(3) 0.022(11) 0.007(14) -0.027(12) -0.018(18)
O18 0.055(2) 0.051(2) 0.052(2) -0.0020(19) 0.0053(19) 0.015(2)
N12 0.056(3) 0.043(3) 0.096(4) -0.010(3) 0.009(3) 0.014(3)
C58 0.053(4) 0.049(4) 0.057(4) -0.010(3) 0.000(3) 0.015(3)
C59 0.088(6) 0.052(5) 0.205(12) 0.031(6) 0.051(7) 0.022(4)
C60 0.062(4) 0.065(5) 0.104(6) -0.013(4) 0.024(4) 0.022(4)
O19 0.247(12) 0.175(10) 0.201(11) 0.021(8) 0.095(10) 0.041(10)
N13 0.107(6) 0.110(7) 0.098(6) 0.012(5) 0.027(5) 0.018(5)
C61 0.154(11) 0.138(11) 0.127(10) 0.030(8) 0.055(8) 0.043(9)
C62 0.087(7) 0.155(11) 0.156(10) -0.070(9) -0.033(7) 0.028(7)
C63 0.143(11) 0.190(14) 0.216(15) 0.118(13) 0.051(11) 0.017(11)
O20 0.096(8) 0.148(10) 0.54(2) 0.031(13) 0.038(11) 0.024(7)
N14 0.096(8) 0.147(10) 0.53(2) 0.031(13) 0.039(11) 0.024(7)
C64 0.096(8) 0.148(10) 0.54(2) 0.031(13) 0.039(11) 0.024(7)
C65 0.096(8) 0.147(10) 0.54(2) 0.031(13) 0.039(11) 0.024(7)
C66 0.096(8) 0.147(10) 0.53(2) 0.031(13) 0.039(11) 0.024(7)
O20' 0.076(8) 0.33(2) 0.256(17) 0.027(18) -0.040(11) -0.045(11)
N14' 0.076(8) 0.33(2) 0.256(17) 0.028(18) -0.041(11) -0.045(11)
C64' 0.076(8) 0.33(2) 0.256(17) 0.028(18) -0.040(11) -0.045(11)
C65' 0.076(8) 0.33(2) 0.256(17) 0.028(18) -0.041(11) -0.045(11)
C66' 0.076(8) 0.33(2) 0.256(17) 0.029(18) -0.041(11) -0.044(11)

loop_
_atom_type_symbol
_atom_type_description
_atom_type_scat_dispersion_real
_atom_type_scat_dispersion_imag
_atom_type_scat_source
C C 0.0033 0.0016 'International Tables Vol C Tables 4.2.6.8 and 6.1.1.4'
H H 0.0000 0.0000 'International Tables Vol C Tables 4.2.6.8 and 6.1.1.4'
N N 0.0061 0.0033 'International Tables Vol C Tables 4.2.6.8 and 6.1.1.4'
O O 0.0106 0.0060 'International Tables Vol C Tables 4.2.6.8 and 6.1.1.4'
S S 0.1246 0.1234 'International Tables Vol C Tables 4.2.6.8 and 6.1.1.4'
Ni Ni 0.3393 1.1124 'International Tables Vol C Tables 4.2.6.8 and 6.1.1.4'

loop_
_geom_angle_atom_site_label_1
_geom_angle_atom_site_label_2
_geom_angle_atom_site_label_3
_geom_angle
_geom_angle_site_symmetry_1
_geom_angle_site_symmetry_3
_geom_angle_publ_flag
N1 Ni1 S2 88.45(14) . . ?
N1 Ni1 S1 88.96(14) . . ?
S2 Ni1 S1 176.86(7) . . ?
N1 Ni1 S3 178.46(15) . . ?
S2 Ni1 S3 90.05(6) . . ?
S1 Ni1 S3 92.55(6) . . ?
N2 Ni2 O8 176.93(19) . . ?
N2 Ni2 O9 90.09(17) . . ?
O8 Ni2 O9 92.69(19) . . ?
N2 Ni2 O7 92.38(17) . . ?
O8 Ni2 O7 84.95(19) . . ?
O9 Ni2 O7 175.09(18) . . ?
N2 Ni2 O3 77.37(15) . . ?
O8 Ni2 O3 103.90(16) . . ?
O9 Ni2 O3 90.41(16) . . ?
O7 Ni2 O3 85.99(16) . . ?
N2 Ni2 O4 77.58(15) . . ?
O8 Ni2 O4 101.18(16) . . ?
O9 Ni2 O4 88.42(16) . . ?
O7 Ni2 O4 96.26(17) . . ?
O3 Ni2 O4 154.92(13) . . ?
N3 Ni3 S5 88.29(17) . . ?
N3 Ni3 S6 88.82(17) . . ?
S5 Ni3 S6 177.00(8) . . ?
N3 Ni3 S4 177.03(15) . . ?
S5 Ni3 S4 92.24(7) . . ?
S6 Ni3 S4 90.59(8) . . ?
C1 S1 Ni1 99.1(2) . . ?
C7 S2 Ni1 99.5(2) . . ?
C8 S3 Ni1 101.52(17) . . ?
C14 S4 Ni3 108.93(19) . . ?
C15 S5 Ni3 99.7(3) . . ?
C21 S6 Ni3 98.8(3) . . ?
C8 O3 Ni2 113.7(3) . . ?
C14 O4 Ni2 113.7(3) . . ?
C22 O7 Ni2 123.3(4) . . ?
C25 O8 Ni2 127.6(5) . . ?
C28 O9 Ni2 123.7(4) . . ?
C6 N1 C2 119.6(5) . . ?
C6 N1 Ni1 120.7(4) . . ?
C2 N1 Ni1 119.7(4) . . ?
C13 N2 C9 121.3(4) . . ?
C13 N2 Ni2 119.2(3) . . ?
C9 N2 Ni2 119.4(3) . . ?
C16 N3 C20 119.7(6) . . ?
C16 N3 Ni3 120.8(4) . . ?
C20 N3 Ni3 119.4(5) . . ?
C22 N4 C23 122.1(6) . . ?
C22 N4 C24 120.7(6) . . ?
C23 N4 C24 117.2(6) . . ?
C25 N5 C27 122.4(7) . . ?
C25 N5 C26 123.2(6) . . ?
C27 N5 C26 114.4(6) . . ?
C28 N6 C30 122.8(6) . . ?
C28 N6 C29 118.0(6) . . ?
C30 N6 C29 119.2(6) . . ?
O1 C1 C2 119.8(6) . . ?
O1 C1 S1 125.0(5) . . ?
C2 C1 S1 115.2(4) . . ?
N1 C2 C3 120.8(6) . . ?
N1 C2 C1 117.1(5) . . ?
C3 C2 C1 122.1(6) . . ?
C4 C3 C2 119.7(6) . . ?
C4 C3 H3 120.2 . . ?
C2 C3 H3 120.2 . . ?
C3 C4 C5 119.6(6) . . ?
C3 C4 H4 120.2 . . ?
C5 C4 H4 120.2 . . ?
C4 C5 C6 118.4(6) . . ?
C4 C5 H5 120.8 . . ?
C6 C5 H5 120.8 . . ?
N1 C6 C5 122.0(6) . . ?
N1 C6 C7 116.9(5) . . ?
C5 C6 C7 121.0(5) . . ?
O2 C7 C6 121.5(5) . . ?
O2 C7 S2 124.0(5) . . ?
C6 C7 S2 114.5(4) . . ?
O3 C8 C9 117.6(4) . . ?
O3 C8 S3 124.4(4) . . ?
C9 C8 S3 117.9(3) . . ?
N2 C9 C10 121.4(5) . . ?
N2 C9 C8 111.7(4) . . ?
C10 C9 C8 126.9(5) . . ?
C11 C10 C9 117.7(5) . . ?
C11 C10 H10 121.1 . . ?
C9 C10 H10 121.1 . . ?
C12 C11 C10 120.5(5) . . ?
C12 C11 H11 119.8 . . ?
C10 C11 H11 119.8 . . ?
C11 C12 C13 118.0(5) . . ?
C11 C12 H12 121.0 . . ?
C13 C12 H12 121.0 . . ?
N2 C13 C12 121.0(5) . . ?
N2 C13 C14 111.7(4) . . ?
C12 C13 C14 127.3(5) . . ?
O4 C14 C13 117.6(5) . . ?
O4 C14 S4 126.1(4) . . ?
C13 C14 S4 116.3(4) . . ?
O5 C15 C16 120.3(7) . . ?
O5 C15 S5 125.2(7) . . ?
C16 C15 S5 114.5(5) . . ?
N3 C16 C17 122.5(7) . . ?
N3 C16 C15 116.6(6) . . ?
C17 C16 C15 120.9(7) . . ?
C18 C17 C16 118.1(8) . . ?
C18 C17 H17 121.0 . . ?
C16 C17 H17 121.0 . . ?
C17 C18 C19 119.7(7) . . ?
C17 C18 H18 120.2 . . ?
C19 C18 H18 120.2 . . ?
C18 C19 C20 119.9(8) . . ?
C18 C19 H19 120.1 . . ?
C20 C19 H19 120.1 . . ?
N3 C20 C19 120.1(7) . . ?
N3 C20 C21 118.3(6) . . ?
C19 C20 C21 121.5(7) . . ?
O6 C21 C20 120.8(7) . . ?
O6 C21 S6 124.7(7) . . ?
C20 C21 S6 114.6(5) . . ?
O7 C22 N4 124.0(7) . . ?
O7 C22 H22 118.0 . . ?
N4 C22 H22 118.0 . . ?
N4 C23 H23A 109.5 . . ?
N4 C23 H23B 109.5 . . ?
H23A C23 H23B 109.5 . . ?
N4 C23 H23C 109.5 . . ?
H23A C23 H23C 109.5 . . ?
H23B C23 H23C 109.5 . . ?
N4 C24 H24A 109.5 . . ?
N4 C24 H24B 109.5 . . ?
H24A C24 H24B 109.5 . . ?
N4 C24 H24C 109.5 . . ?
H24A C24 H24C 109.5 . . ?
H24B C24 H24C 109.5 . . ?
O8 C25 N5 126.8(7) . . ?
O8 C25 H25 116.6 . . ?
N5 C25 H25 116.6 . . ?
N5 C26 H26A 109.5 . . ?
N5 C26 H26B 109.5 . . ?
H26A C26 H26B 109.5 . . ?
N5 C26 H26C 109.5 . . ?
H26A C26 H26C 109.5 . . ?
H26B C26 H26C 109.5 . . ?
N5 C27 H27A 109.5 . . ?
N5 C27 H27B 109.5 . . ?
H27A C27 H27B 109.5 . . ?
N5 C27 H27C 109.5 . . ?
H27A C27 H27C 109.5 . . ?
H27B C27 H27C 109.5 . . ?
O9 C28 N6 124.4(6) . . ?
O9 C28 H28 117.8 . . ?
N6 C28 H28 117.8 . . ?
N6 C29 H29A 109.5 . . ?
N6 C29 H29B 109.5 . . ?
H29A C29 H29B 109.5 . . ?
N6 C29 H29C 109.5 . . ?
H29A C29 H29C 109.5 . . ?
H29B C29 H29C 109.5 . . ?
N6 C30 H30A 109.5 . . ?
N6 C30 H30B 109.5 . . ?
H30A C30 H30B 109.5 . . ?
N6 C30 H30C 109.5 . . ?
H30A C30 H30C 109.5 . . ?
H30B C30 H30C 109.5 . . ?
N7 Ni4 S8 88.70(19) . . ?
N7 Ni4 S7 88.83(19) . . ?
S8 Ni4 S7 177.25(9) . . ?
N7 Ni4 S9 175.97(15) . . ?
S8 Ni4 S9 91.22(8) . . ?
S7 Ni4 S9 91.15(9) . . ?
N8 Ni5 O17 179.0(2) . . ?
N8 Ni5 O16 93.12(17) . . ?
O17 Ni5 O16 87.92(19) . . ?
N8 Ni5 O18 90.01(17) . . ?
O17 Ni5 O18 88.95(19) . . ?
O16 Ni5 O18 175.03(17) . . ?
N8 Ni5 O12 77.82(16) . . ?
O17 Ni5 O12 102.04(16) . . ?
O16 Ni5 O12 93.87(17) . . ?
O18 Ni5 O12 90.56(17) . . ?
N8 Ni5 O13 77.11(16) . . ?
O17 Ni5 O13 103.02(16) . . ?
O16 Ni5 O13 87.35(17) . . ?
O18 Ni5 O13 89.59(16) . . ?
O12 Ni5 O13 154.93(13) . . ?
N9 Ni6 S11 89.01(16) . . ?
N9 Ni6 S12 88.16(16) . . ?
S11 Ni6 S12 176.97(7) . . ?
N9 Ni6 S10 178.38(16) . . ?
S11 Ni6 S10 92.23(7) . . ?
S12 Ni6 S10 90.62(7) . . ?
C31 S7 Ni4 99.6(3) . . ?
C37 S8 Ni4 99.0(3) . . ?
C38 S9 Ni4 108.1(2) . . ?
C44 S10 Ni6 103.64(18) . . ?
C45 S11 Ni6 98.7(3) . . ?
C51 S12 Ni6 99.5(2) . . ?
C38 O12 Ni5 113.4(4) . . ?
C44 O13 Ni5 113.9(3) . . ?
C36 N7 C32 119.7(6) . . ?
C36 N7 Ni4 120.6(5) . . ?
C32 N7 Ni4 119.7(5) . . ?
C39 N8 C43 121.6(4) . . ?
C39 N8 Ni5 118.6(4) . . ?
C43 N8 Ni5 119.7(3) . . ?
C50 N9 C46 119.4(5) . . ?
C50 N9 Ni6 121.0(4) . . ?
C46 N9 Ni6 119.6(4) . . ?
O10 C31 C32 119.7(8) . . ?
O10 C31 S7 125.6(7) . . ?
C32 C31 S7 114.6(5) . . ?
N7 C32 C33 120.7(7) . . ?
N7 C32 C31 117.2(6) . . ?
C33 C32 C31 122.0(7) . . ?
C34 C33 C32 120.1(7) . . ?
C34 C33 H33 120.0 . . ?
C32 C33 H33 120.0 . . ?
C33 C34 C35 119.2(7) . . ?
C33 C34 H34 120.4 . . ?
C35 C34 H34 120.4 . . ?
C36 C35 C34 118.2(8) . . ?
C36 C35 H35 120.9 . . ?
C34 C35 H35 120.9 . . ?
N7 C36 C35 122.0(7) . . ?
N7 C36 C37 117.2(6) . . ?
C35 C36 C37 120.8(8) . . ?
O11 C37 C36 121.9(8) . . ?
O11 C37 S8 123.6(7) . . ?
C36 C37 S8 114.5(6) . . ?
O12 C38 C39 118.4(5) . . ?
O12 C38 S9 125.7(5) . . ?
C39 C38 S9 115.9(4) . . ?
N8 C39 C40 120.3(5) . . ?
N8 C39 C38 111.6(5) . . ?
C40 C39 C38 128.0(5) . . ?
C41 C40 C39 118.6(6) . . ?
C41 C40 H40 120.7 . . ?
C39 C40 H40 120.7 . . ?
C40 C41 C42 120.4(5) . . ?
C40 C41 H41 119.8 . . ?
C42 C41 H41 119.8 . . ?
C43 C42 C41 117.6(6) . . ?
C43 C42 H42 121.2 . . ?
C41 C42 H42 121.2 . . ?
N8 C43 C42 121.5(5) . . ?
N8 C43 C44 111.8(4) . . ?
C42 C43 C44 126.7(5) . . ?
O13 C44 C43 117.4(5) . . ?
O13 C44 S10 124.8(4) . . ?
C43 C44 S10 117.8(4) . . ?
O14 C45 C46 119.9(7) . . ?
O14 C45 S11 124.1(7) . . ?
C46 C45 S11 116.0(5) . . ?
N9 C46 C47 120.2(7) . . ?
N9 C46 C45 116.7(6) . . ?
C47 C46 C45 123.0(6) . . ?
C48 C47 C46 119.9(7) . . ?
C48 C47 H47 120.0 . . ?
C46 C47 H47 120.0 . . ?
C47 C48 C49 120.1(7) . . ?
C47 C48 H48 120.0 . . ?
C49 C48 H48 120.0 . . ?
C48 C49 C50 118.1(7) . . ?
C48 C49 H49 121.0 . . ?
C50 C49 H49 121.0 . . ?
N9 C50 C49 122.2(6) . . ?
N9 C50 C51 116.4(5) . . ?
C49 C50 C51 121.3(6) . . ?
O15 C51 C50 120.6(6) . . ?
O15 C51 S12 124.5(5) . . ?
C50 C51 S12 115.0(4) . . ?
C52 O16 Ni5 124.7(5) . . ?
C52 N10 C53 117.6(13) . . ?
C52 N10 C54 124.4(15) . . ?
C53 N10 C54 117.9(13) . . ?
O16 C52 N10' 122.0(16) . . ?
O16 C52 N10 125.7(10) . . ?
N10' C52 N10 19(2) . . ?
O16 C52 H52 117.1 . . ?
N10' C52 H52 117.2 . . ?
N10 C52 H52 117.1 . . ?
O16 C52 H52' 120.0 . . ?
N10' C52 H52' 118.0 . . ?
N10 C52 H52' 111.5 . . ?
H52 C52 H52' 18.3 . . ?
N10 C53 N10' 17.2(18) . . ?
N10 C53 H53A 109.3 . . ?
N10' C53 H53A 103.8 . . ?
N10 C53 H53B 110.5 . . ?
N10' C53 H53B 127.1 . . ?
H53A C53 H53B 109.5 . . ?
N10 C53 H53C 108.6 . . ?
N10' C53 H53C 96.1 . . ?
H53A C53 H53C 109.5 . . ?
H53B C53 H53C 109.5 . . ?
N10 C53 H53D 109.3 . . ?
N10' C53 H53D 110.6 . . ?
H53A C53 H53D 21.8 . . ?
H53B C53 H53D 89.9 . . ?
H53C C53 H53D 127.2 . . ?
N10 C53 H53E 122.7 . . ?
N10' C53 H53E 107.8 . . ?
H53A C53 H53E 93.1 . . ?
H53B C53 H53E 110.0 . . ?
H53C C53 H53E 17.9 . . ?
H53D C53 H53E 109.5 . . ?
N10 C53 H53F 95.2 . . ?
N10' C53 H53F 110.0 . . ?
H53A C53 H53F 130.2 . . ?
H53B C53 H53F 21.4 . . ?
H53C C53 H53F 102.2 . . ?
H53D C53 H53F 109.5 . . ?
H53E C53 H53F 109.5 . . ?
C52 N10' C54' 124(3) . . ?
C52 N10' C53 118(2) . . ?
C54' N10' C53 116(3) . . ?
N10' C54' H54D 109.5 . . ?
N10' C54' H54E 109.5 . . ?
H54D C54' H54E 109.5 . . ?
N10' C54' H54F 109.5 . . ?
H54D C54' H54F 109.5 . . ?
H54E C54' H54F 109.5 . . ?
C55' O17 C55 60.9(14) . . ?
C55' O17 Ni5 145.9(12) . . ?
C55 O17 Ni5 128.7(6) . . ?
C55 N11 C57 122.5(12) . . ?
C55 N11 C56 120.4(11) . . ?
C57 N11 C56 117.1(11) . . ?
O17 C55 N11 127.2(10) . . ?
O17 C55 H55 116.4 . . ?
N11 C55 H55 116.4 . . ?
C55' N11' C57' 122(3) . . ?
C55' N11' C56' 117(3) . . ?
C57' N11' C56' 120(3) . . ?
O17 C55' N11' 136(3) . . ?
O17 C55' H55' 112.0 . . ?
N11' C55' H55' 112.0 . . ?
N11' C56' H56D 109.5 . . ?
N11' C56' H56E 109.5 . . ?
H56D C56' H56E 109.5 . . ?
N11' C56' H56F 109.5 . . ?
H56D C56' H56F 109.5 . . ?
H56E C56' H56F 109.5 . . ?
N11' C57' H57D 109.5 . . ?
N11' C57' H57E 109.5 . . ?
H57D C57' H57E 109.5 . . ?
N11' C57' H57F 109.5 . . ?
H57D C57' H57F 109.5 . . ?
H57E C57' H57F 109.5 . . ?
C58 O18 Ni5 120.6(4) . . ?
C58 N12 C59 118.9(6) . . ?
C58 N12 C60 122.1(6) . . ?
C59 N12 C60 118.9(5) . . ?
O18 C58 N12 125.1(6) . . ?
O18 C58 H58 117.5 . . ?
N12 C58 H58 117.5 . . ?
N12 C59 H59A 109.5 . . ?
N12 C59 H59B 109.5 . . ?
H59A C59 H59B 109.5 . . ?
N12 C59 H59C 109.5 . . ?
H59A C59 H59C 109.5 . . ?
H59B C59 H59C 109.5 . . ?
N12 C60 H60A 109.5 . . ?
N12 C60 H60B 109.5 . . ?
H60A C60 H60B 109.5 . . ?
N12 C60 H60C 109.5 . . ?
H60A C60 H60C 109.5 . . ?
H60B C60 H60C 109.5 . . ?
C61 N13 C63 113.5(11) . . ?
C61 N13 C62 119.6(10) . . ?
C63 N13 C62 126.8(11) . . ?
O19 C61 N13 122.6(12) . . ?
O19 C61 H61 118.7 . . ?
N13 C61 H61 118.7 . . ?
N13 C62 H62A 109.5 . . ?
N13 C62 H62B 109.5 . . ?
H62A C62 H62B 109.5 . . ?
N13 C62 H62C 109.5 . . ?
H62A C62 H62C 109.5 . . ?
H62B C62 H62C 109.5 . . ?
N13 C63 H63A 109.5 . . ?
N13 C63 H63B 109.5 . . ?
H63A C63 H63B 109.5 . . ?
N13 C63 H63C 109.5 . . ?
H63A C63 H63C 109.5 . . ?
H63B C63 H63C 109.5 . . ?
C64 N14 C65 135(2) . . ?
C64 N14 C66 117(3) . . ?
C65 N14 C66 107(2) . . ?
O20 C64 N14 134(3) . . ?
O20 C64 H64 112.9 . . ?
N14 C64 H64 112.9 . . ?
N14 C65 H65A 109.5 . . ?
N14 C65 H65B 109.5 . . ?
H65A C65 H65B 109.5 . . ?
N14 C65 H65C 109.5 . . ?
H65A C65 H65C 109.5 . . ?
H65B C65 H65C 109.5 . . ?
C64' N14' C65' 123.1(17) . . ?
C64' N14' C66' 125.9(15) . . ?
C65' N14' C66' 109.9(19) . . ?
O20' C64' N14' 134.7(5) . . ?
O20' C64' H64B 112.6 . . ?
N14' C64' H64B 112.6 . . ?
N14' C65' H65D 109.5 . . ?
N14' C65' H65E 109.5 . . ?
H65D C65' H65E 109.5 . . ?
N14' C65' H65F 109.5 . . ?
H65D C65' H65F 109.5 . . ?
H65E C65' H65F 109.5 . . ?
N14' C66' H66D 109.5 . . ?
N14' C66' H66E 109.5 . . ?
H66D C66' H66E 109.5 . . ?
N14' C66' H66F 109.5 . . ?
H66D C66' H66F 109.5 . . ?
H66E C66' H66F 109.5 . . ?

loop_
_geom_bond_atom_site_label_1
_geom_bond_atom_site_label_2
_geom_bond_distance
_geom_bond_site_symmetry_2
_geom_bond_publ_flag
Ni1 N1 1.904(4) . ?
Ni1 S2 2.1716(16) . ?
Ni1 S1 2.1752(16) . ?
Ni1 S3 2.1986(15) . ?
Ni2 N2 1.977(4) . ?
Ni2 O8 2.016(4) . ?
Ni2 O9 2.031(4) . ?
Ni2 O7 2.043(4) . ?
Ni2 O3 2.143(4) . ?
Ni2 O4 2.143(4) . ?
Ni3 N3 1.899(5) . ?
Ni3 S5 2.163(2) . ?
Ni3 S6 2.187(2) . ?
Ni3 S4 2.1895(17) . ?
S1 C1 1.738(6) . ?
S2 C7 1.740(6) . ?
S3 C8 1.713(5) . ?
S4 C14 1.706(6) . ?
S5 C15 1.734(7) . ?
S6 C21 1.743(8) . ?
O1 C1 1.224(7) . ?
O2 C7 1.215(7) . ?
O3 C8 1.244(6) . ?
O4 C14 1.233(6) . ?
O5 C15 1.216(9) . ?
O6 C21 1.220(9) . ?
O7 C22 1.228(7) . ?
O8 C25 1.178(8) . ?
O9 C28 1.238(7) . ?
N1 C6 1.334(7) . ?
N1 C2 1.352(7) . ?
N2 C13 1.326(7) . ?
N2 C9 1.330(6) . ?
N3 C16 1.334(8) . ?
N3 C20 1.345(8) . ?
N4 C22 1.328(8) . ?
N4 C23 1.455(9) . ?
N4 C24 1.462(8) . ?
N5 C25 1.338(8) . ?
N5 C27 1.449(9) . ?
N5 C26 1.451(9) . ?
N6 C28 1.318(7) . ?
N6 C30 1.449(8) . ?
N6 C29 1.463(9) . ?
C1 C2 1.486(9) . ?
C2 C3 1.395(8) . ?
C3 C4 1.373(10) . ?
C3 H3 0.9500 . ?
C4 C5 1.378(10) . ?
C4 H4 0.9500 . ?
C5 C6 1.403(8) . ?
C5 H5 0.9500 . ?
C6 C7 1.498(8) . ?
C8 C9 1.507(7) . ?
C9 C10 1.395(6) . ?
C10 C11 1.387(8) . ?
C10 H10 0.9500 . ?
C11 C12 1.386(8) . ?
C11 H11 0.9500 . ?
C12 C13 1.399(7) . ?
C12 H12 0.9500 . ?
C13 C14 1.521(7) . ?
C15 C16 1.492(10) . ?
C16 C17 1.398(9) . ?
C17 C18 1.367(12) . ?
C17 H17 0.9500 . ?
C18 C19 1.378(12) . ?
C18 H18 0.9500 . ?
C19 C20 1.397(10) . ?
C19 H19 0.9500 . ?
C20 C21 1.475(11) . ?
C22 H22 0.9500 . ?
C23 H23A 0.9800 . ?
C23 H23B 0.9800 . ?
C23 H23C 0.9800 . ?
C24 H24A 0.9800 . ?
C24 H24B 0.9800 . ?
C24 H24C 0.9800 . ?
C25 H25 0.9500 . ?
C26 H26A 0.9800 . ?
C26 H26B 0.9800 . ?
C26 H26C 0.9800 . ?
C27 H27A 0.9800 . ?
C27 H27B 0.9800 . ?
C27 H27C 0.9800 . ?
C28 H28 0.9500 . ?
C29 H29A 0.9800 . ?
C29 H29B 0.9800 . ?
C29 H29C 0.9800 . ?
C30 H30A 0.9800 . ?
C30 H30B 0.9800 . ?
C30 H30C 0.9800 . ?
Ni4 N7 1.897(5) . ?
Ni4 S8 2.159(2) . ?
Ni4 S7 2.165(2) . ?
Ni4 S9 2.1835(19) . ?
Ni5 N8 1.989(4) . ?
Ni5 O17 2.014(4) . ?
Ni5 O16 2.017(4) . ?
Ni5 O18 2.040(4) . ?
Ni5 O12 2.131(4) . ?
Ni5 O13 2.155(4) . ?
Ni6 N9 1.912(5) . ?
Ni6 S11 2.1651(18) . ?
Ni6 S12 2.1708(17) . ?
Ni6 S10 2.1966(16) . ?
S7 C31 1.728(8) . ?
S8 C37 1.748(9) . ?
S9 C38 1.712(6) . ?
S10 C44 1.708(6) . ?
S11 C45 1.742(8) . ?
S12 C51 1.732(6) . ?
O10 C31 1.222(9) . ?
O11 C37 1.229(10) . ?
O12 C38 1.238(6) . ?
O13 C44 1.250(6) . ?
O14 C45 1.227(8) . ?
O15 C51 1.218(7) . ?
N7 C36 1.322(9) . ?
N7 C32 1.349(8) . ?
N8 C39 1.326(7) . ?
N8 C43 1.332(7) . ?
N9 C50 1.326(8) . ?
N9 C46 1.351(8) . ?
C31 C32 1.488(11) . ?
C32 C33 1.389(9) . ?
C33 C34 1.351(12) . ?
C33 H33 0.9500 . ?
C34 C35 1.395(12) . ?
C34 H34 0.9500 . ?
C35 C36 1.393(10) . ?
C35 H35 0.9500 . ?
C36 C37 1.484(11) . ?
C38 C39 1.507(8) . ?
C39 C40 1.391(7) . ?
C40 C41 1.384(9) . ?
C40 H40 0.9500 . ?
C41 C42 1.386(9) . ?
C41 H41 0.9500 . ?
C42 C43 1.385(7) . ?
C42 H42 0.9500 . ?
C43 C44 1.512(7) . ?
C45 C46 1.471(10) . ?
C46 C47 1.388(10) . ?
C47 C48 1.360(11) . ?
C47 H47 0.9500 . ?
C48 C49 1.362(11) . ?
C48 H48 0.9500 . ?
C49 C50 1.398(9) . ?
C49 H49 0.9500 . ?
C50 C51 1.500(9) . ?
O16 C52 1.193(7) . ?
N10 C52 1.347(17) . ?
N10 C53 1.46(2) . ?
N10 C54 1.48(2) . ?
C52 N10' 1.34(3) . ?
C52 H52 0.9500 . ?
C52 H52' 0.9501 . ?
C53 N10' 1.46(3) . ?
C53 H53A 0.9797 . ?
C53 H53B 0.9799 . ?
C53 H53C 0.9800 . ?
C53 H53D 0.9797 . ?
C53 H53E 0.9800 . ?
C53 H53F 0.9800 . ?
C54 H54A 0.9800 . ?
C54 H54B 0.9800 . ?
C54 H54C 0.9800 . ?
N10' C54' 1.43(3) . ?
C54' H54D 0.9800 . ?
C54' H54E 0.9800 . ?
C54' H54F 0.9800 . ?
O17 C55' 1.08(2) . ?
O17 C55 1.161(9) . ?
N11 C55 1.311(14) . ?
N11 C57 1.446(15) . ?
N11 C56 1.475(16) . ?
C55 H55 0.9500 . ?
C56 H56A 0.9800 . ?
C56 H56B 0.9800 . ?
C56 H56C 0.9800 . ?
C57 H57A 0.9800 . ?
C57 H57B 0.9800 . ?
C57 H57C 0.9800 . ?
N11' C55' 1.31(3) . ?
N11' C57' 1.46(3) . ?
N11' C56' 1.49(4) . ?
C55' H55' 0.9500 . ?
C56' H56D 0.9800 . ?
C56' H56E 0.9800 . ?
C56' H56F 0.9800 . ?
C57' H57D 0.9800 . ?
C57' H57E 0.9800 . ?
C57' H57F 0.9800 . ?
O18 C58 1.232(6) . ?
N12 C58 1.316(6) . ?
N12 C59 1.450(7) . ?
N12 C60 1.460(6) . ?
C58 H58 0.9500 . ?
C59 H59A 0.9800 . ?
C59 H59B 0.9800 . ?
C59 H59C 0.9800 . ?
C60 H60A 0.9800 . ?
C60 H60B 0.9800 . ?
C60 H60C 0.9800 . ?
O19 C61 1.310(14) . ?
N13 C61 1.340(14) . ?
N13 C63 1.442(13) . ?
N13 C62 1.445(13) . ?
C61 H61 0.9500 . ?
C62 H62A 0.9800 . ?
C62 H62B 0.9800 . ?
C62 H62C 0.9800 . ?
C63 H63A 0.9800 . ?
C63 H63B 0.9800 . ?
C63 H63C 0.9800 . ?
O20 C64 1.30(3) . ?
N14 C64 1.341(18) . ?
N14 C65 1.43(3) . ?
N14 C66 1.449(17) . ?
C64 H64 0.9500 . ?
C65 H65A 0.9800 . ?
C65 H65B 0.9800 . ?
C65 H65C 0.9800 . ?
C66 H66A 0.9800 . ?
C66 H66B 0.9800 . ?
C66 H66C 0.9800 . ?
O20' C64' 1.218(3) . ?
N14' C64' 1.3251(11) . ?
N14' C65' 1.50(2) . ?
N14' C66' 1.51(2) . ?
C64' H64B 0.9500 . ?
C65' H65D 0.9800 . ?
C65' H65E 0.9800 . ?
C65' H65F 0.9800 . ?
C66' H66D 0.9800 . ?
C66' H66E 0.9800 . ?
C66' H66F 0.9800 . ?

loop_
_geom_torsion_atom_site_label_1
_geom_torsion_atom_site_label_2
_geom_torsion_atom_site_label_3
_geom_torsion_atom_site_label_4
_geom_torsion
_geom_torsion_site_symmetry_1
_geom_torsion_site_symmetry_2
_geom_torsion_site_symmetry_3
_geom_torsion_site_symmetry_4
_geom_torsion_publ_flag
N1 Ni1 S1 C1 -1.0(3) . . . . ?
S2 Ni1 S1 C1 33.5(14) . . . . ?
S3 Ni1 S1 C1 179.3(2) . . . . ?
N1 Ni1 S2 C7 0.7(2) . . . . ?
S1 Ni1 S2 C7 -33.9(14) . . . . ?
S3 Ni1 S2 C7 -179.7(2) . . . . ?
N1 Ni1 S3 C8 92(6) . . . . ?
S2 Ni1 S3 C8 78.81(19) . . . . ?
S1 Ni1 S3 C8 -99.42(19) . . . . ?
N3 Ni3 S4 C14 164(3) . . . . ?
S5 Ni3 S4 C14 63.4(2) . . . . ?
S6 Ni3 S4 C14 -117.6(2) . . . . ?
N3 Ni3 S5 C15 2.3(3) . . . . ?
S6 Ni3 S5 C15 18.1(17) . . . . ?
S4 Ni3 S5 C15 179.4(3) . . . . ?
N3 Ni3 S6 C21 0.8(3) . . . . ?
S5 Ni3 S6 C21 -15.0(17) . . . . ?
S4 Ni3 S6 C21 -176.3(3) . . . . ?
N2 Ni2 O3 C8 4.4(4) . . . . ?
O8 Ni2 O3 C8 -172.7(4) . . . . ?
O9 Ni2 O3 C8 94.4(4) . . . . ?
O7 Ni2 O3 C8 -88.9(4) . . . . ?
O4 Ni2 O3 C8 7.3(6) . . . . ?
N2 Ni2 O4 C14 4.4(4) . . . . ?
O8 Ni2 O4 C14 -178.5(4) . . . . ?
O9 Ni2 O4 C14 -86.1(4) . . . . ?
O7 Ni2 O4 C14 95.5(4) . . . . ?
O3 Ni2 O4 C14 1.5(6) . . . . ?
N2 Ni2 O7 C22 144.6(5) . . . . ?
O8 Ni2 O7 C22 -33.9(5) . . . . ?
O9 Ni2 O7 C22 -95(2) . . . . ?
O3 Ni2 O7 C22 -138.2(5) . . . . ?
O4 Ni2 O7 C22 66.8(5) . . . . ?
N2 Ni2 O8 C25 116(4) . . . . ?
O9 Ni2 O8 C25 -38.8(6) . . . . ?
O7 Ni2 O8 C25 145.6(6) . . . . ?
O3 Ni2 O8 C25 -129.8(6) . . . . ?
O4 Ni2 O8 C25 50.2(6) . . . . ?
N2 Ni2 O9 C28 113.7(5) . . . . ?
O8 Ni2 O9 C28 -67.6(5) . . . . ?
O7 Ni2 O9 C28 -7(2) . . . . ?
O3 Ni2 O9 C28 36.3(5) . . . . ?
O4 Ni2 O9 C28 -168.7(5) . . . . ?
S2 Ni1 N1 C6 0.4(4) . . . . ?
S1 Ni1 N1 C6 178.6(4) . . . . ?
S3 Ni1 N1 C6 -13(6) . . . . ?
S2 Ni1 N1 C2 -177.7(4) . . . . ?
S1 Ni1 N1 C2 0.5(4) . . . . ?
S3 Ni1 N1 C2 169(20) . . . . ?
O8 Ni2 N2 C13 -70(4) . . . . ?
O9 Ni2 N2 C13 84.7(4) . . . . ?
O7 Ni2 N2 C13 -99.5(4) . . . . ?
O3 Ni2 N2 C13 175.1(4) . . . . ?
O4 Ni2 N2 C13 -3.6(4) . . . . ?
O8 Ni2 N2 C9 111(4) . . . . ?
O9 Ni2 N2 C9 -94.0(4) . . . . ?
O7 Ni2 N2 C9 81.7(4) . . . . ?
O3 Ni2 N2 C9 -3.6(4) . . . . ?
O4 Ni2 N2 C9 177.6(4) . . . . ?
S5 Ni3 N3 C16 -3.4(4) . . . . ?
S6 Ni3 N3 C16 177.4(4) . . . . ?
S4 Ni3 N3 C16 -104(3) . . . . ?
S5 Ni3 N3 C20 179.5(5) . . . . ?
S6 Ni3 N3 C20 0.3(4) . . . . ?
S4 Ni3 N3 C20 79(4) . . . . ?
Ni1 S1 C1 O1 -178.5(6) . . . . ?
Ni1 S1 C1 C2 1.4(5) . . . . ?
C6 N1 C2 C3 0.8(8) . . . . ?
Ni1 N1 C2 C3 178.9(5) . . . . ?
C6 N1 C2 C1 -177.8(5) . . . . ?
Ni1 N1 C2 C1 0.3(7) . . . . ?
O1 C1 C2 N1 178.7(6) . . . . ?
S1 C1 C2 N1 -1.3(7) . . . . ?
O1 C1 C2 C3 0.2(10) . . . . ?
S1 C1 C2 C3 -179.8(5) . . . . ?
N1 C2 C3 C4 -1.3(10) . . . . ?
C1 C2 C3 C4 177.2(6) . . . . ?
C2 C3 C4 C5 0.7(10) . . . . ?
C3 C4 C5 C6 0.4(10) . . . . ?
C2 N1 C6 C5 0.3(8) . . . . ?
Ni1 N1 C6 C5 -177.7(4) . . . . ?
C2 N1 C6 C7 176.5(5) . . . . ?
Ni1 N1 C6 C7 -1.5(7) . . . . ?
C4 C5 C6 N1 -0.9(9) . . . . ?
C4 C5 C6 C7 -177.0(6) . . . . ?
N1 C6 C7 O2 -176.8(6) . . . . ?
C5 C6 C7 O2 -0.5(9) . . . . ?
N1 C6 C7 S2 2.1(7) . . . . ?
C5 C6 C7 S2 178.3(5) . . . . ?
Ni1 S2 C7 O2 177.3(6) . . . . ?
Ni1 S2 C7 C6 -1.6(4) . . . . ?
Ni2 O3 C8 C9 -4.5(6) . . . . ?
Ni2 O3 C8 S3 178.7(3) . . . . ?
Ni1 S3 C8 O3 7.7(5) . . . . ?
Ni1 S3 C8 C9 -169.1(3) . . . . ?
C13 N2 C9 C10 1.3(8) . . . . ?
Ni2 N2 C9 C10 -180.0(4) . . . . ?
C13 N2 C9 C8 -176.3(5) . . . . ?
Ni2 N2 C9 C8 2.4(6) . . . . ?
O3 C8 C9 N2 1.7(7) . . . . ?
S3 C8 C9 N2 178.7(4) . . . . ?
O3 C8 C9 C10 -175.8(5) . . . . ?
S3 C8 C9 C10 1.3(7) . . . . ?
N2 C9 C10 C11 -1.0(8) . . . . ?
C8 C9 C10 C11 176.3(5) . . . . ?
C9 C10 C11 C12 0.1(8) . . . . ?
C10 C11 C12 C13 0.4(8) . . . . ?
C9 N2 C13 C12 -0.8(8) . . . . ?
Ni2 N2 C13 C12 -179.5(4) . . . . ?
C9 N2 C13 C14 -178.8(4) . . . . ?
Ni2 N2 C13 C14 2.5(6) . . . . ?
C11 C12 C13 N2 0.0(8) . . . . ?
C11 C12 C13 C14 177.6(5) . . . . ?
Ni2 O4 C14 C13 -4.4(6) . . . . ?
Ni2 O4 C14 S4 175.0(3) . . . . ?
N2 C13 C14 O4 1.5(7) . . . . ?
C12 C13 C14 O4 -176.2(5) . . . . ?
N2 C13 C14 S4 -177.9(4) . . . . ?
C12 C13 C14 S4 4.3(8) . . . . ?
Ni3 S4 C14 O4 9.8(6) . . . . ?
Ni3 S4 C14 C13 -170.8(3) . . . . ?
Ni3 S5 C15 O5 179.9(7) . . . . ?
Ni3 S5 C15 C16 -1.5(6) . . . . ?
C20 N3 C16 C17 1.4(9) . . . . ?
Ni3 N3 C16 C17 -175.8(5) . . . . ?
C20 N3 C16 C15 -179.7(6) . . . . ?
Ni3 N3 C16 C15 3.1(8) . . . . ?
O5 C15 C16 N3 177.9(7) . . . . ?
S5 C15 C16 N3 -0.7(8) . . . . ?
O5 C15 C16 C17 -3.1(11) . . . . ?
S5 C15 C16 C17 178.2(5) . . . . ?
N3 C16 C17 C18 -1.3(10) . . . . ?
C15 C16 C17 C18 179.8(7) . . . . ?
C16 C17 C18 C19 -0.6(11) . . . . ?
C17 C18 C19 C20 2.5(12) . . . . ?
C16 N3 C20 C19 0.6(10) . . . . ?
Ni3 N3 C20 C19 177.7(5) . . . . ?
C16 N3 C20 C21 -178.8(6) . . . . ?
Ni3 N3 C20 C21 -1.6(8) . . . . ?
C18 C19 C20 N3 -2.5(12) . . . . ?
C18 C19 C20 C21 176.8(7) . . . . ?
N3 C20 C21 O6 -178.8(7) . . . . ?
C19 C20 C21 O6 1.9(13) . . . . ?
N3 C20 C21 S6 2.3(9) . . . . ?
C19 C20 C21 S6 -177.0(6) . . . . ?
Ni3 S6 C21 O6 179.4(8) . . . . ?
Ni3 S6 C21 C20 -1.8(6) . . . . ?
Ni2 O7 C22 N4 147.3(5) . . . . ?
C23 N4 C22 O7 -2.2(10) . . . . ?
C24 N4 C22 O7 -178.9(6) . . . . ?
Ni2 O8 C25 N5 -162.0(5) . . . . ?
C27 N5 C25 O8 -176.7(7) . . . . ?
C26 N5 C25 O8 5.5(11) . . . . ?
Ni2 O9 C28 N6 -170.4(5) . . . . ?
C30 N6 C28 O9 -178.4(7) . . . . ?
C29 N6 C28 O9 -0.2(10) . . . . ?
N7 Ni4 S7 C31 2.3(3) . . . . ?
S8 Ni4 S7 C31 28(2) . . . . ?
S9 Ni4 S7 C31 178.2(3) . . . . ?
N7 Ni4 S8 C37 -0.3(3) . . . . ?
S7 Ni4 S8 C37 -26(2) . . . . ?
S9 Ni4 S8 C37 -176.2(3) . . . . ?
N7 Ni4 S9 C38 154(3) . . . . ?
S8 Ni4 S9 C38 -117.1(3) . . . . ?
S7 Ni4 S9 C38 64.3(3) . . . . ?
N9 Ni6 S10 C44 115(5) . . . . ?
S11 Ni6 S10 C44 -105.5(2) . . . . ?
S12 Ni6 S10 C44 73.5(2) . . . . ?
N9 Ni6 S11 C45 -0.3(3) . . . . ?
S12 Ni6 S11 C45 20.7(16) . . . . ?
S10 Ni6 S11 C45 -179.3(3) . . . . ?
N9 Ni6 S12 C51 0.5(3) . . . . ?
S11 Ni6 S12 C51 -20.6(16) . . . . ?
S10 Ni6 S12 C51 179.4(2) . . . . ?
N8 Ni5 O12 C38 0.4(4) . . . . ?
O17 Ni5 O12 C38 -178.5(4) . . . . ?
O16 Ni5 O12 C38 92.8(4) . . . . ?
O18 Ni5 O12 C38 -89.5(4) . . . . ?
O13 Ni5 O12 C38 0.8(6) . . . . ?
N8 Ni5 O13 C44 1.4(4) . . . . ?
O17 Ni5 O13 C44 -179.6(4) . . . . ?
O16 Ni5 O13 C44 -92.4(4) . . . . ?
O18 Ni5 O13 C44 91.5(4) . . . . ?
O12 Ni5 O13 C44 1.1(6) . . . . ?
S8 Ni4 N7 C36 -0.8(5) . . . . ?
S7 Ni4 N7 C36 178.0(5) . . . . ?
S9 Ni4 N7 C36 88(3) . . . . ?
S8 Ni4 N7 C32 178.9(4) . . . . ?
S7 Ni4 N7 C32 -2.3(4) . . . . ?
S9 Ni4 N7 C32 -92(3) . . . . ?
O17 Ni5 N8 C39 79(12) . . . . ?
O16 Ni5 N8 C39 -97.0(4) . . . . ?
O18 Ni5 N8 C39 86.8(4) . . . . ?
O12 Ni5 N8 C39 -3.7(4) . . . . ?
O13 Ni5 N8 C39 176.4(4) . . . . ?
O17 Ni5 N8 C43 -97(11) . . . . ?
O16 Ni5 N8 C43 86.8(4) . . . . ?
O18 Ni5 N8 C43 -89.3(4) . . . . ?
O12 Ni5 N8 C43 -179.9(4) . . . . ?
O13 Ni5 N8 C43 0.3(4) . . . . ?
S11 Ni6 N9 C50 179.3(4) . . . . ?
S12 Ni6 N9 C50 0.4(4) . . . . ?
S10 Ni6 N9 C50 -41(6) . . . . ?
S11 Ni6 N9 C46 0.3(4) . . . . ?
S12 Ni6 N9 C46 -178.6(4) . . . . ?
S10 Ni6 N9 C46 140(5) . . . . ?
Ni4 S7 C31 O10 177.7(7) . . . . ?
Ni4 S7 C31 C32 -2.2(6) . . . . ?
C36 N7 C32 C33 2.2(9) . . . . ?
Ni4 N7 C32 C33 -177.5(4) . . . . ?
C36 N7 C32 C31 -178.9(6) . . . . ?
Ni4 N7 C32 C31 1.4(7) . . . . ?
O10 C31 C32 N7 -179.0(7) . . . . ?
S7 C31 C32 N7 0.9(8) . . . . ?
O10 C31 C32 C33 -0.1(11) . . . . ?
S7 C31 C32 C33 179.8(5) . . . . ?
N7 C32 C33 C34 -3.1(10) . . . . ?
C31 C32 C33 C34 178.1(7) . . . . ?
C32 C33 C34 C35 2.0(11) . . . . ?
C33 C34 C35 C36 -0.2(11) . . . . ?
C32 N7 C36 C35 -0.3(10) . . . . ?
Ni4 N7 C36 C35 179.4(5) . . . . ?
C32 N7 C36 C37 -177.8(6) . . . . ?
Ni4 N7 C36 C37 1.9(9) . . . . ?
C34 C35 C36 N7 -0.7(11) . . . . ?
C34 C35 C36 C37 176.7(7) . . . . ?
N7 C36 C37 O11 175.8(8) . . . . ?
C35 C36 C37 O11 -1.8(13) . . . . ?
N7 C36 C37 S8 -2.0(9) . . . . ?
C35 C36 C37 S8 -179.6(6) . . . . ?
Ni4 S8 C37 O11 -176.6(8) . . . . ?
Ni4 S8 C37 C36 1.2(6) . . . . ?
Ni5 O12 C38 C39 2.5(7) . . . . ?
Ni5 O12 C38 S9 -176.6(4) . . . . ?
Ni4 S9 C38 O12 9.8(6) . . . . ?
Ni4 S9 C38 C39 -169.4(4) . . . . ?
C43 N8 C39 C40 1.0(9) . . . . ?
Ni5 N8 C39 C40 -175.0(5) . . . . ?
C43 N8 C39 C38 -178.1(5) . . . . ?
Ni5 N8 C39 C38 5.9(6) . . . . ?
O12 C38 C39 N8 -5.5(8) . . . . ?
S9 C38 C39 N8 173.7(4) . . . . ?
O12 C38 C39 C40 175.5(6) . . . . ?
S9 C38 C39 C40 -5.3(9) . . . . ?
N8 C39 C40 C41 -1.2(9) . . . . ?
C38 C39 C40 C41 177.8(6) . . . . ?
C39 C40 C41 C42 0.4(10) . . . . ?
C40 C41 C42 C43 0.6(10) . . . . ?
C39 N8 C43 C42 0.0(8) . . . . ?
Ni5 N8 C43 C42 176.0(4) . . . . ?
C39 N8 C43 C44 -177.6(5) . . . . ?
Ni5 N8 C43 C44 -1.6(6) . . . . ?
C41 C42 C43 N8 -0.8(9) . . . . ?
C41 C42 C43 C44 176.5(6) . . . . ?
Ni5 O13 C44 C43 -2.7(6) . . . . ?
Ni5 O13 C44 S10 179.2(3) . . . . ?
N8 C43 C44 O13 2.9(7) . . . . ?
C42 C43 C44 O13 -174.6(6) . . . . ?
N8 C43 C44 S10 -178.9(4) . . . . ?
C42 C43 C44 S10 3.7(8) . . . . ?
Ni6 S10 C44 O13 7.7(5) . . . . ?
Ni6 S10 C44 C43 -170.4(4) . . . . ?
Ni6 S11 C45 O14 -178.4(8) . . . . ?
Ni6 S11 C45 C46 0.4(6) . . . . ?
C50 N9 C46 C47 0.0(9) . . . . ?
Ni6 N9 C46 C47 179.1(5) . . . . ?
C50 N9 C46 C45 -179.1(6) . . . . ?
Ni6 N9 C46 C45 -0.1(8) . . . . ?
O14 C45 C46 N9 178.6(7) . . . . ?
S11 C45 C46 N9 -0.3(9) . . . . ?
O14 C45 C46 C47 -0.5(12) . . . . ?
S11 C45 C46 C47 -179.3(6) . . . . ?
N9 C46 C47 C48 -0.9(11) . . . . ?
C45 C46 C47 C48 178.2(7) . . . . ?
C46 C47 C48 C49 0.5(12) . . . . ?
C47 C48 C49 C50 0.7(12) . . . . ?
C46 N9 C50 C49 1.2(9) . . . . ?
Ni6 N9 C50 C49 -177.8(5) . . . . ?
C46 N9 C50 C51 177.8(5) . . . . ?
Ni6 N9 C50 C51 -1.3(7) . . . . ?
C48 C49 C50 N9 -1.6(10) . . . . ?
C48 C49 C50 C51 -177.9(6) . . . . ?
N9 C50 C51 O15 -177.2(6) . . . . ?
C49 C50 C51 O15 -0.7(10) . . . . ?
N9 C50 C51 S12 1.7(7) . . . . ?
C49 C50 C51 S12 178.2(5) . . . . ?
Ni6 S12 C51 O15 177.6(6) . . . . ?
Ni6 S12 C51 C50 -1.2(5) . . . . ?
N8 Ni5 O16 C52 127.7(6) . . . . ?
O17 Ni5 O16 C52 -52.2(6) . . . . ?
O18 Ni5 O16 C52 -103(2) . . . . ?
O12 Ni5 O16 C52 49.7(6) . . . . ?
O13 Ni5 O16 C52 -155.4(6) . . . . ?
Ni5 O16 C52 N10' -176.7(19) . . . . ?
Ni5 O16 C52 N10 161.1(9) . . . . ?
C53 N10 C52 O16 9.9(18) . . . . ?
C54 N10 C52 O16 -168.7(12) . . . . ?
C53 N10 C52 N10' -75(6) . . . . ?
C54 N10 C52 N10' 106(7) . . . . ?
C52 N10 C53 N10' 74(6) . . . . ?
C54 N10 C53 N10' -108(7) . . . . ?
O16 C52 N10' C54' 167(3) . . . . ?
N10 C52 N10' C54' -86(7) . . . . ?
O16 C52 N10' C53 -33(4) . . . . ?
N10 C52 N10' C53 75(6) . . . . ?
N10 C53 N10' C52 -76(6) . . . . ?
N10 C53 N10' C54' 87(7) . . . . ?
N8 Ni5 O17 C55' -135(11) . . . . ?
O16 Ni5 O17 C55' 41(3) . . . . ?
O18 Ni5 O17 C55' -143(3) . . . . ?
O12 Ni5 O17 C55' -52(3) . . . . ?
O13 Ni5 O17 C55' 128(3) . . . . ?
N8 Ni5 O17 C55 -41(12) . . . . ?
O16 Ni5 O17 C55 135.3(7) . . . . ?
O18 Ni5 O17 C55 -48.6(7) . . . . ?
O12 Ni5 O17 C55 41.8(7) . . . . ?
O13 Ni5 O17 C55 -137.9(7) . . . . ?
C55' O17 C55 N11 -19.6(17) . . . . ?
Ni5 O17 C55 N11 -159.9(10) . . . . ?
C57 N11 C55 O17 -177.3(11) . . . . ?
C56 N11 C55 O17 2(2) . . . . ?
C55 O17 C55' N11' 37(3) . . . . ?
Ni5 O17 C55' N11' 154(3) . . . . ?
C57' N11' C55' O17 172(3) . . . . ?
C56' N11' C55' O17 -2(6) . . . . ?
N8 Ni5 O18 C58 120.1(5) . . . . ?
O17 Ni5 O18 C58 -60.0(5) . . . . ?
O16 Ni5 O18 C58 -9(2) . . . . ?
O12 Ni5 O18 C58 -162.1(5) . . . . ?
O13 Ni5 O18 C58 43.0(5) . . . . ?
Ni5 O18 C58 N12 179.0(5) . . . . ?
C59 N12 C58 O18 2.1(11) . . . . ?
C60 N12 C58 O18 177.5(7) . . . . ?
C63 N13 C61 O19 -175.1(15) . . . . ?
C62 N13 C61 O19 8(2) . . . . ?
C65 N14 C64 O20 15(6) . . . . ?
C66 N14 C64 O20 -180(3) . . . . ?
C65' N14' C64' O20' 8(3) . . . . ?
C66' N14' C64' O20' -158(5) . . . . ?
